data_4511001
loop_
_publ_author_name
'Varughese, Sunil'
'Desiraju, Gautam R.'

_publ_section_title
;
 Using Water as a Design Element in Crystal Engineering. Host&#x2212;Guest
 Compounds of Hydrated 3,5-Dihydroxybenzoic Acid
;
_journal_issue 9
_journal_name_full 'Crystal Growth &amp; Design'
_journal_page_first 4184
_journal_paper_doi 10.1021/cg100872w
_journal_volume 10
_journal_year 2010
_chemical_formula_moiety 'C7 H12 O4, 6(C7 H6 O4), 7(H2 O)'
_chemical_formula_sum 'C49 H57 O35'
_chemical_formula_weight 1205.95
_chemical_name_common '3,5-Dihydroxybenzoic acid diethyl malonate'
_chemical_name_systematic
; 
 ? 
;
_space_group_IT_number 2
_symmetry_cell_setting triclinic
_symmetry_space_group_name_Hall '-P 1'
_symmetry_space_group_name_H-M 'P -1'
_atom_sites_solution_hydrogens geom
_atom_sites_solution_primary direct
_atom_sites_solution_secondary difmap
_audit_creation_method SHELXL-97
_cell_angle_alpha 78.955(6)
_cell_angle_beta 86.028(6)
_cell_angle_gamma 73.359(5)
_cell_formula_units_Z 2
_cell_length_a 9.328(1)
_cell_length_b 15.646(1)
_cell_length_c 19.666(1)
_cell_measurement_reflns_used 1352
_cell_measurement_temperature 150(2)
_cell_measurement_theta_max 45.26
_cell_measurement_theta_min 4.17
_cell_volume 2698.7(4)
_computing_cell_refinement
;
CrystalClear-SM Expert 2.0 rc14 (Rigaku, 2009)
;
_computing_data_collection
;
CrystalClear-SM Expert 2.0 rc14 (Rigaku, 2009)
;
_computing_data_reduction
;
CrystalClear-SM Expert 2.0 rc14 (Rigaku, 2009)
;
_computing_molecular_graphics 'Material Studio 4.4'
_computing_structure_refinement 'SHELXTL (Sheldrick, 1997)'
_computing_structure_solution 'SHELXTL (Sheldrick, 1990)'
_diffrn_ambient_temperature 150(2)
_diffrn_measured_fraction_theta_full 0.998
_diffrn_measured_fraction_theta_max 0.998
_diffrn_measurement_device_type
;
Rigaku Mercury375R (2x2 bin mode)
;
_diffrn_measurement_method 'profile data from \w-scans'
_diffrn_radiation_monochromator graphite
_diffrn_radiation_source 'fine-focus sealed tube'
_diffrn_radiation_type MoK\a
_diffrn_radiation_wavelength 0.71073
_diffrn_reflns_av_R_equivalents 0.0320
_diffrn_reflns_av_sigmaI/netI 0.0367
_diffrn_reflns_limit_h_max 11
_diffrn_reflns_limit_h_min -11
_diffrn_reflns_limit_k_max 18
_diffrn_reflns_limit_k_min -18
_diffrn_reflns_limit_l_max 23
_diffrn_reflns_limit_l_min -23
_diffrn_reflns_number 23132
_diffrn_reflns_theta_full 25.00
_diffrn_reflns_theta_max 25.00
_diffrn_reflns_theta_min 3.05
_exptl_absorpt_coefficient_mu 0.129
_exptl_absorpt_correction_T_max 0.9847
_exptl_absorpt_correction_T_min 0.9747
_exptl_absorpt_correction_type multi-scan
_exptl_absorpt_process_details 'Jacobson, R. (1998) Private commounication'
_exptl_crystal_colour Colorless
_exptl_crystal_density_diffrn 1.484
_exptl_crystal_density_method 'not measured'
_exptl_crystal_description Blocks
_exptl_crystal_F_000 1262
_exptl_crystal_size_max 0.20
_exptl_crystal_size_mid 0.18
_exptl_crystal_size_min 0.12
_refine_diff_density_max 0.607
_refine_diff_density_min -0.305
_refine_diff_density_rms 0.062
_refine_ls_extinction_method none
_refine_ls_goodness_of_fit_ref 1.027
_refine_ls_hydrogen_treatment mixed
_refine_ls_matrix_type full
_refine_ls_number_parameters 809
_refine_ls_number_reflns 9480
_refine_ls_number_restraints 12
_refine_ls_restrained_S_all 9.500
_refine_ls_R_factor_all 0.0608
_refine_ls_R_factor_gt 0.0499
_refine_ls_shift/su_max 0.000
_refine_ls_shift/su_mean 0.000
_refine_ls_structure_factor_coef Fsqd
_refine_ls_weighting_details 'calc w=1/[\s^2^(Fo^2^)+(0.0621P)^2^+2.3217P] where P=(Fo^2^+2Fc^2^)/3'
_refine_ls_weighting_scheme calc
_refine_ls_wR_factor_gt 0.1303
_refine_ls_wR_factor_ref 0.1384
_reflns_number_gt 7874
_reflns_number_total 9480
_reflns_threshold_expression >2sigma(I)
_cod_data_source_file 05_diethylmalonate.CIF
_cod_data_source_block 5
_cod_depositor_comments
;
The following automatic conversions were performed:

'_symmetry_cell_setting' value 'Triclinic' changed to 'triclinic'
according to
/usr/data/users/saulius/automatic-downloads/retrospective/ACS/lib/dictionaries/cif_core.dic
dictionary named 'cif_core.dic' version 2.4.2 from
2011-04-26.

'_exptl_absorpt_correction_type' value 'Multi-scan'
changed to 'multi-scan' according to
/usr/data/users/saulius/automatic-downloads/retrospective/ACS/lib/dictionaries/cif_core.dic
dictionary named 'cif_core.dic' version 2.4.2 from 2011-04-26.

Automatic conversion script
Id: cif_fix_values 2281 2013-09-26 08:29:07Z andrius 
;
_cod_database_code 4511001

loop_
_symmetry_equiv_pos_as_xyz
'x, y, z'
'-x, -y, -z'

loop_
_atom_site_label
_atom_site_type_symbol
_atom_site_fract_x
_atom_site_fract_y
_atom_site_fract_z
_atom_site_U_iso_or_equiv
_atom_site_adp_type
_atom_site_occupancy
_atom_site_symmetry_multiplicity
_atom_site_calc_flag
_atom_site_refinement_flags
O73A O 0.0642(16) 0.5981(9) 0.1862(7) 0.027(3) Uani 1 1 d .
O73B O 0.1425(18) 0.4557(11) 0.1652(8) 0.037(4) Uani 1 1 d .
O75A O 0.0232(16) 0.5538(9) 0.3496(7) 0.026(3) Uani 1 1 d .
O75B O 0.0736(18) 0.4036(10) 0.3570(8) 0.034(4) Uani 1 1 d .
C71 C -0.064(3) 0.7317(18) 0.1096(13) 0.046(7) Uani 1 1 d .
H71C H -0.1130 0.7561 0.0646 0.069 Uiso 1 1 calc R
H71B H 0.0191 0.7575 0.1119 0.069 Uiso 1 1 calc R
H71A H -0.1370 0.7477 0.1468 0.069 Uiso 1 1 calc R
C72 C -0.006(3) 0.6303(17) 0.1181(11) 0.037(6) Uani 1 1 d .
H72A H -0.0892 0.6034 0.1156 0.045 Uiso 1 1 calc R
H72B H 0.0679 0.6132 0.0810 0.045 Uiso 1 1 calc R
C73 C 0.134(2) 0.5102(14) 0.2022(11) 0.026(5) Uani 1 1 d .
C74 C 0.207(2) 0.4860(15) 0.2721(12) 0.031(5) Uani 1 1 d .
H74B H 0.2518 0.5342 0.2780 0.037 Uiso 1 1 calc R
H74A H 0.2876 0.4287 0.2745 0.037 Uiso 1 1 calc R
C75 C 0.095(2) 0.4753(13) 0.3305(11) 0.024(4) Uani 1 1 d .
C76 C -0.089(3) 0.5500(16) 0.4051(11) 0.033(5) Uani 1 1 d .
H76A H -0.0468 0.5003 0.4439 0.040 Uiso 1 1 calc R
H76B H -0.1776 0.5388 0.3877 0.040 Uiso 1 1 calc R
C77 C -0.132(3) 0.6394(17) 0.4292(14) 0.042(6) Uani 1 1 d .
H77B H -0.2072 0.6388 0.4664 0.064 Uiso 1 1 calc R
H77C H -0.1730 0.6880 0.3904 0.064 Uiso 1 1 calc R
H77A H -0.0431 0.6496 0.4466 0.064 Uiso 1 1 calc R
O63 O 0.0185(16) 1.1002(9) 0.0564(9) 0.035(4) Uani 1 1 d .
H63 H 0.0036 1.1555 0.0574 0.052 Uiso 1 1 calc R
O65 O 0.5195(15) 1.1021(9) 0.0898(8) 0.027(3) Uani 1 1 d .
H65 H 0.6058 1.0664 0.0962 0.041 Uiso 1 1 calc R
O67A O 0.5526(16) 0.7784(9) 0.0832(8) 0.032(4) Uani 1 1 d .
H67 H 0.5687 0.7223 0.0857 0.047 Uiso 1 1 calc R
O67B O 0.3151(17) 0.7737(9) 0.0840(8) 0.031(4) Uani 1 1 d .
C61 C 0.362(2) 0.9168(12) 0.0772(9) 0.018(4) Uani 1 1 d .
C62 C 0.212(2) 0.9627(13) 0.0683(10) 0.021(4) Uani 1 1 d .
H62 H 0.1407 0.9311 0.0640 0.025 Uiso 1 1 calc RD
C63 C 0.167(2) 1.0564(13) 0.0657(10) 0.022(4) Uani 1 1 d .
C64 C 0.271(2) 1.1022(13) 0.0734(10) 0.022(4) Uani 1 1 d .
H64 H 0.2402 1.1657 0.0726 0.026 Uiso 1 1 calc R
C65 C 0.421(2) 1.0542(13) 0.0823(10) 0.019(4) Uani 1 1 d .
C66 C 0.469(2) 0.9613(12) 0.0836(9) 0.019(4) Uani 1 1 d .
H66 H 0.5719 0.9290 0.0887 0.022 Uiso 1 1 calc R
C67 C 0.411(2) 0.8165(13) 0.0817(10) 0.019(4) Uani 1 1 d .
O53 O 0.9316(15) 0.2837(9) 0.0572(8) 0.026(3) Uani 1 1 d .
H53 H 0.9849 0.3196 0.0531 0.038 Uiso 1 1 calc R
O55 O 0.4202(15) 0.2821(9) 0.0808(8) 0.028(3) Uani 1 1 d .
H55 H 0.4600 0.2262 0.0834 0.042 Uiso 1 1 calc R
O57A O 0.4005(15) 0.5961(9) 0.0963(8) 0.025(3) Uani 1 1 d .
H57 H 0.3849 0.6509 0.0993 0.037 Uiso 1 1 calc R
O57B O 0.6369(15) 0.6045(9) 0.0823(8) 0.029(3) Uani 1 1 d .
C51 C 0.590(2) 0.4635(12) 0.0801(9) 0.017(4) Uani 1 1 d .
C52 C 0.741(2) 0.4215(12) 0.0707(10) 0.019(4) Uani 1 1 d .
H52 H 0.8132 0.4544 0.0680 0.022 Uiso 1 1 calc R
C53 C 0.785(2) 0.3301(12) 0.0655(10) 0.018(4) Uani 1 1 d .
C54 C 0.680(2) 0.2819(12) 0.0689(10) 0.019(4) Uani 1 1 d .
H54 H 0.7100 0.2196 0.0651 0.023 Uiso 1 1 calc R
C55 C 0.530(2) 0.3257(12) 0.0777(10) 0.019(4) Uani 1 1 d .
C56 C 0.483(2) 0.4167(12) 0.0836(10) 0.019(4) Uani 1 1 d .
H56 H 0.3800 0.4463 0.0898 0.022 Uiso 1 1 calc R
C57 C 0.541(2) 0.5611(13) 0.0867(10) 0.020(4) Uani 1 1 d .
O43 O 1.1064(16) 0.1667(9) 0.2488(10) 0.038(4) Uani 1 1 d .
H43 H 1.1610 0.2018 0.2443 0.057 Uiso 1 1 calc R
O45 O 0.5954(15) 0.1752(9) 0.2318(8) 0.024(3) Uani 1 1 d D
O47A O 0.8129(15) 0.4941(9) 0.2467(8) 0.026(3) Uani 1 1 d .
H47 H 0.7716 0.5489 0.2485 0.038 Uiso 1 1 calc R
O47B O 0.5740(15) 0.4919(9) 0.2494(8) 0.025(3) Uani 1 1 d .
C41 C 0.764(2) 0.3539(12) 0.2448(9) 0.016(4) Uani 1 1 d .
C42 C 0.915(2) 0.3085(12) 0.2474(10) 0.020(4) Uani 1 1 d .
H42 H 0.9874 0.3398 0.2506 0.024 Uiso 1 1 calc R
C43 C 0.959(2) 0.2162(13) 0.2452(11) 0.023(4) Uani 1 1 d .
C44 C 0.854(2) 0.1705(12) 0.2400(10) 0.022(4) Uani 1 1 d .
H44 H 0.8851 0.1076 0.2381 0.026 Uiso 1 1 calc R
C45 C 0.703(2) 0.2171(12) 0.2378(10) 0.017(4) Uani 1 1 d .
C46 C 0.656(2) 0.3094(12) 0.2403(9) 0.017(4) Uani 1 1 d .
H46 H 0.5529 0.3413 0.2389 0.020 Uiso 1 1 calc R
C47 C 0.713(2) 0.4527(12) 0.2473(9) 0.017(4) Uani 1 1 d .
H45 H 0.63(3) 0.119(11) 0.241(14) 0.05(8) Uiso 1 1 d D
O33 O 0.9014(14) 0.1473(9) 0.4154(7) 0.022(3) Uani 1 1 d .
H33 H 0.9170 0.0927 0.4121 0.033 Uiso 1 1 calc R
O35 O 0.4021(15) 0.1391(9) 0.3908(8) 0.023(3) Uani 1 1 d D
O37A O 0.5988(15) 0.4626(9) 0.4239(8) 0.027(3) Uani 1 1 d .
H37 H 0.5582 0.5174 0.4258 0.040 Uiso 1 1 calc R
O37B O 0.3609(15) 0.4651(9) 0.4117(7) 0.024(3) Uani 1 1 d .
C31 C 0.552(2) 0.3256(12) 0.4119(9) 0.016(4) Uani 1 1 d .
C32 C 0.704(2) 0.2814(12) 0.4159(9) 0.016(4) Uani 1 1 d .
H32 H 0.7737 0.3130 0.4216 0.020 Uiso 1 1 calc R
C33 C 0.751(2) 0.1898(12) 0.4112(9) 0.016(4) Uani 1 1 d .
C34 C 0.649(2) 0.1434(12) 0.4025(9) 0.017(4) Uani 1 1 d .
H34 H 0.6829 0.0811 0.3988 0.020 Uiso 1 1 calc RD
C35 C 0.498(2) 0.1886(12) 0.3992(10) 0.017(4) Uani 1 1 d .
C36 C 0.446(2) 0.2796(12) 0.4042(10) 0.018(4) Uani 1 1 d .
H36 H 0.3424 0.3101 0.4024 0.021 Uiso 1 1 calc RD
C37 C 0.497(2) 0.4240(12) 0.4160(9) 0.017(4) Uani 1 1 d .
H35 H 0.311(19) 0.166(16) 0.397(13) 0.04(7) Uiso 1 1 d D
O23 O 1.0225(15) 0.0297(9) 0.5922(9) 0.029(4) Uani 1 1 d D
O25 O 0.5102(15) 0.0462(9) 0.5659(8) 0.023(3) Uani 1 1 d D
O27A O 0.7378(15) 0.3568(9) 0.5940(8) 0.028(3) Uani 1 1 d .
H27 H 0.6991 0.4123 0.5942 0.042 Uiso 1 1 calc R
O27B O 0.5002(15) 0.3627(9) 0.5776(8) 0.025(3) Uani 1 1 d .
C21 C 0.684(2) 0.2204(12) 0.5838(9) 0.016(4) Uani 1 1 d .
C22 C 0.835(2) 0.1728(12) 0.5894(10) 0.018(4) Uani 1 1 d .
H22 H 0.9078 0.2026 0.5948 0.021 Uiso 1 1 calc R
C23 C 0.876(2) 0.0806(12) 0.5870(10) 0.020(4) Uani 1 1 d .
C24 C 0.769(2) 0.0366(12) 0.5796(10) 0.020(4) Uani 1 1 d .
H24 H 0.7983 -0.0264 0.5783 0.024 Uiso 1 1 calc R
C25 C 0.620(2) 0.0857(12) 0.5743(9) 0.016(4) Uani 1 1 d .
C26 C 0.575(2) 0.1783(12) 0.5763(9) 0.016(4) Uani 1 1 d .
H26 H 0.4721 0.2118 0.5725 0.019 Uiso 1 1 calc RD
C27 C 0.635(2) 0.3196(12) 0.5852(10) 0.017(4) Uani 1 1 d .
H23 H 1.08(3) 0.061(16) 0.586(13) 0.04(7) Uiso 1 1 d D
H25 H 0.54(3) -0.011(11) 0.575(13) 0.04(7) Uiso 1 1 d D
O13 O 0.8171(14) 0.0115(9) 0.7563(7) 0.022(3) Uani 1 1 d .
H13 H 0.8314 -0.0434 0.7542 0.034 Uiso 1 1 calc R
O15 O 0.3181(15) 0.0093(9) 0.7216(8) 0.025(3) Uani 1 1 d .
H15 H 0.2317 0.0344 0.7353 0.037 Uiso 1 1 calc R
O17A O 0.5194(16) 0.3320(9) 0.7523(8) 0.031(4) Uani 1 1 d .
H17 H 0.4783 0.3871 0.7533 0.046 Uiso 1 1 calc R
O17B O 0.2814(16) 0.3325(9) 0.7457(8) 0.028(3) Uani 1 1 d .
C11 C 0.471(2) 0.1934(12) 0.7457(9) 0.017(4) Uani 1 1 d .
C12 C 0.622(2) 0.1479(12) 0.7525(9) 0.017(4) Uani 1 1 d .
H12 H 0.6923 0.1788 0.7591 0.021 Uiso 1 1 calc R
C13 C 0.668(2) 0.0555(12) 0.7493(9) 0.017(4) Uani 1 1 d .
C14 C 0.565(2) 0.0103(12) 0.7392(10) 0.018(4) Uani 1 1 d .
H14 H 0.5976 -0.0524 0.7368 0.022 Uiso 1 1 calc R
C15 C 0.415(2) 0.0572(12) 0.7327(10) 0.018(4) Uani 1 1 d .
C16 C 0.365(2) 0.1491(12) 0.7359(10) 0.018(4) Uani 1 1 d .
H16 H 0.2620 0.1811 0.7316 0.022 Uiso 1 1 calc R
C17 C 0.419(2) 0.2922(12) 0.7481(10) 0.017(4) Uani 1 1 d .
O93 O 0.2920(18) 0.2668(11) 0.2364(10) 0.035(4) Uani 1 1 d D
H93A H 0.28(4) 0.308(19) 0.201(13) 0.08(12) Uiso 1 1 d D
H93B H 0.385(19) 0.237(16) 0.235(13) 0.04(7) Uiso 1 1 d D
O91 O 0.2021(18) 0.1347(11) 0.5611(10) 0.035(4) Uani 1 1 d D
H91A H 0.17(5) 0.17(3) 0.51(2) 0.12(15) Uiso 1 1 d .
H91B H 0.29(4) 0.11(2) 0.565(15) 0.05(9) Uiso 1 1 d .
O96 O 0.071(2) 0.7326(11) 0.2745(11) 0.046(5) Uani 1 1 d D
H96A H 0.10(5) 0.71(3) 0.315(13) 0.13(18) Uiso 1 1 d D
H96B H 0.06(4) 0.70(3) 0.25(2) 0.09(13) Uiso 1 1 d .
O94 O 0.1139(18) 0.3879(12) 0.0428(10) 0.039(4) Uani 1 1 d D
H94A H 0.11(4) 0.42(2) 0.079(18) 0.07(10) Uiso 1 1 d .
H94B H 0.20(2) 0.36(2) 0.042(18) 0.08(12) Uiso 1 1 d D
O92 O 0.1224(16) 0.2254(11) 0.4227(10) 0.033(4) Uani 1 1 d .
H92A H 0.10(3) 0.273(19) 0.403(14) 0.04(8) Uiso 1 1 d .
O95 O 0.8030(17) 0.0067(11) 0.1097(9) 0.039(4) Uani 1 1 d .
O90 O 0.0452(15) 0.0879(9) 0.7643(8) 0.030(3) Uani 1 1 d .

loop_
_atom_site_aniso_label
_atom_site_aniso_U_11
_atom_site_aniso_U_22
_atom_site_aniso_U_33
_atom_site_aniso_U_23
_atom_site_aniso_U_13
_atom_site_aniso_U_12
O73A 0.030(8) 0.025(8) 0.026(8) -0.007(6) -0.003(6) -0.004(6)
O73B 0.039(10) 0.036(9) 0.044(10) -0.023(8) 0.013(7) -0.015(7)
O75A 0.029(8) 0.017(7) 0.032(8) -0.004(6) 0.003(6) -0.006(6)
O75B 0.041(9) 0.018(8) 0.044(9) 0.000(7) -0.012(7) -0.009(7)
C71 0.038(14) 0.049(16) 0.038(14) 0.009(12) 0.001(11) -0.002(12)
C72 0.037(13) 0.049(15) 0.025(11) 0.000(10) -0.005(10) -0.012(11)
C73 0.022(11) 0.024(11) 0.033(11) -0.011(9) 0.008(9) -0.007(8)
C74 0.022(11) 0.026(11) 0.039(13) -0.006(10) -0.001(9) 0.004(9)
C75 0.025(11) 0.017(10) 0.028(11) -0.002(9) -0.010(8) -0.001(8)
C76 0.036(13) 0.038(13) 0.029(12) -0.008(10) 0.007(9) -0.016(10)
C77 0.038(14) 0.042(14) 0.048(15) -0.019(12) 0.007(11) -0.008(11)
O63 0.018(8) 0.014(7) 0.069(11) -0.008(7) -0.002(7) -0.001(6)
O65 0.020(7) 0.015(7) 0.049(9) -0.007(6) -0.004(6) -0.005(6)
O67A 0.028(8) 0.014(7) 0.050(10) -0.010(7) -0.005(7) 0.001(6)
O67B 0.031(8) 0.015(7) 0.049(10) -0.007(7) -0.006(7) -0.008(6)
C61 0.023(10) 0.014(9) 0.016(9) -0.003(7) 0.001(7) -0.003(8)
C62 0.021(10) 0.015(9) 0.028(11) -0.005(8) 0.001(8) -0.007(8)
C63 0.020(10) 0.016(9) 0.029(11) -0.002(8) 0.000(8) -0.003(8)
C64 0.025(11) 0.011(9) 0.030(11) -0.005(8) 0.002(8) -0.005(8)
C65 0.023(10) 0.015(9) 0.021(10) -0.003(8) 0.000(8) -0.006(8)
C66 0.019(10) 0.015(9) 0.020(10) -0.004(8) 0.000(7) -0.002(8)
C67 0.021(10) 0.015(9) 0.022(10) -0.005(8) -0.002(8) -0.003(8)
O53 0.017(7) 0.016(7) 0.043(9) -0.009(6) 0.005(6) -0.003(5)
O55 0.020(7) 0.013(7) 0.052(9) -0.007(6) -0.001(6) -0.006(6)
O57A 0.020(7) 0.012(7) 0.042(9) -0.008(6) 0.001(6) 0.000(5)
O57B 0.021(8) 0.015(7) 0.053(10) -0.010(7) -0.004(7) -0.005(6)
C51 0.019(10) 0.012(9) 0.018(9) -0.002(7) -0.002(7) -0.002(7)
C52 0.019(10) 0.015(9) 0.022(10) -0.003(8) -0.002(8) -0.005(8)
C53 0.018(10) 0.016(9) 0.019(9) -0.003(8) 0.000(7) -0.001(7)
C54 0.024(10) 0.011(9) 0.021(10) -0.004(8) 0.001(8) -0.003(8)
C55 0.021(10) 0.014(9) 0.023(10) -0.003(8) -0.001(8) -0.006(8)
C56 0.017(10) 0.014(9) 0.023(10) -0.003(8) -0.001(7) -0.001(7)
C57 0.019(10) 0.015(9) 0.024(10) -0.003(8) -0.003(8) -0.003(8)
O43 0.013(7) 0.015(7) 0.087(13) -0.016(8) -0.001(7) -0.001(6)
O45 0.018(7) 0.014(7) 0.042(9) -0.008(6) -0.002(6) -0.006(6)
O47A 0.020(7) 0.012(7) 0.046(9) -0.008(6) -0.002(6) -0.004(5)
O47B 0.018(7) 0.015(7) 0.040(9) -0.009(6) 0.002(6) 0.000(6)
C41 0.020(10) 0.012(9) 0.016(9) -0.003(7) 0.000(7) -0.003(7)
C42 0.018(10) 0.013(9) 0.029(10) -0.005(8) 0.000(8) -0.005(8)
C43 0.016(10) 0.015(9) 0.035(11) -0.005(8) 0.000(8) -0.001(8)
C44 0.023(11) 0.009(9) 0.032(11) -0.005(8) 0.001(8) -0.002(8)
C45 0.018(10) 0.016(9) 0.020(9) -0.004(8) 0.000(7) -0.006(7)
C46 0.015(9) 0.014(9) 0.019(9) -0.003(7) -0.001(7) 0.000(7)
C47 0.019(10) 0.014(9) 0.018(9) -0.003(7) 0.000(7) -0.003(8)
O33 0.014(7) 0.014(7) 0.039(8) -0.009(6) 0.000(6) -0.001(5)
O35 0.015(7) 0.014(7) 0.043(9) -0.007(6) -0.003(6) -0.005(6)
O37A 0.022(8) 0.014(7) 0.047(9) -0.012(6) -0.001(6) -0.005(6)
O37B 0.019(7) 0.015(7) 0.037(8) -0.008(6) -0.005(6) 0.000(6)
C31 0.018(10) 0.013(9) 0.016(9) -0.002(7) -0.001(7) -0.003(7)
C32 0.018(10) 0.013(9) 0.019(9) -0.004(7) -0.001(7) -0.006(7)
C33 0.014(9) 0.015(9) 0.018(9) -0.002(7) 0.001(7) -0.001(7)
C34 0.018(10) 0.010(9) 0.021(9) -0.003(7) 0.000(7) -0.002(7)
C35 0.018(10) 0.015(9) 0.020(9) -0.002(8) -0.001(7) -0.007(7)
C36 0.015(9) 0.014(9) 0.022(10) -0.003(8) -0.001(7) -0.002(7)
C37 0.017(10) 0.014(9) 0.019(9) -0.003(7) -0.002(7) -0.003(7)
O23 0.013(7) 0.015(7) 0.060(10) -0.010(7) -0.001(7) -0.002(6)
O25 0.019(7) 0.013(7) 0.040(8) -0.005(6) -0.004(6) -0.005(6)
O27A 0.024(8) 0.012(7) 0.048(9) -0.007(6) -0.008(6) -0.003(6)
O27B 0.018(7) 0.015(7) 0.039(8) -0.008(6) -0.002(6) 0.001(6)
C21 0.020(10) 0.011(9) 0.015(9) -0.003(7) 0.000(7) -0.003(7)
C22 0.018(10) 0.014(9) 0.022(10) -0.005(8) 0.001(7) -0.005(7)
C23 0.016(10) 0.014(9) 0.027(10) -0.003(8) 0.001(8) -0.002(7)
C24 0.021(10) 0.011(9) 0.027(10) -0.004(8) 0.000(8) -0.003(8)
C25 0.017(9) 0.016(9) 0.017(9) -0.003(7) 0.000(7) -0.006(7)
C26 0.015(9) 0.014(9) 0.017(9) -0.003(7) 0.000(7) -0.001(7)
C27 0.018(10) 0.014(9) 0.020(9) -0.004(8) -0.001(7) -0.003(8)
O13 0.016(7) 0.013(6) 0.038(8) -0.006(6) -0.002(6) -0.001(5)
O15 0.017(7) 0.017(7) 0.042(9) -0.009(6) 0.000(6) -0.006(5)
O17A 0.029(8) 0.015(7) 0.051(10) -0.012(7) 0.000(7) -0.007(6)
O17B 0.022(8) 0.016(7) 0.043(9) -0.007(6) 0.000(6) 0.002(6)
C11 0.021(10) 0.012(9) 0.017(9) -0.003(7) 0.001(7) -0.003(7)
C12 0.021(10) 0.014(9) 0.017(9) -0.003(7) 0.001(7) -0.006(8)
C13 0.015(9) 0.016(9) 0.018(9) -0.003(7) 0.000(7) -0.003(7)
C14 0.022(10) 0.011(9) 0.021(10) -0.004(7) 0.001(7) -0.002(7)
C15 0.020(10) 0.014(9) 0.022(10) -0.003(8) 0.000(7) -0.007(8)
C16 0.016(9) 0.015(9) 0.023(10) -0.003(8) 0.001(7) -0.003(7)
C17 0.018(10) 0.014(9) 0.019(9) -0.003(7) 0.001(7) -0.004(8)
O93 0.021(9) 0.022(8) 0.058(11) -0.002(8) -0.002(7) -0.005(7)
O91 0.018(8) 0.025(8) 0.060(11) -0.002(8) -0.001(7) -0.006(7)
O96 0.070(13) 0.020(8) 0.048(12) -0.005(8) -0.017(10) -0.011(8)
O94 0.024(9) 0.044(10) 0.056(11) -0.027(9) 0.006(8) -0.013(8)
O92 0.021(8) 0.015(8) 0.059(11) 0.000(8) -0.005(7) -0.004(6)
O95 0.023(8) 0.039(9) 0.049(10) 0.004(8) -0.002(7) -0.008(7)
O90 0.019(7) 0.021(7) 0.049(9) -0.007(7) -0.003(6) -0.005(6)

loop_
_atom_type_symbol
_atom_type_description
_atom_type_scat_dispersion_real
_atom_type_scat_dispersion_imag
_atom_type_scat_source
C C 0.0033 0.0016 'International Tables Vol C Tables 4.2.6.8 and 6.1.1.4'
H H 0.0000 0.0000 'International Tables Vol C Tables 4.2.6.8 and 6.1.1.4'
O O 0.0106 0.0060 'International Tables Vol C Tables 4.2.6.8 and 6.1.1.4'

loop_
_geom_angle_atom_site_label_1
_geom_angle_atom_site_label_2
_geom_angle_atom_site_label_3
_geom_angle
C73 O73A C72 116.9(17)
C75 O75A C76 116.1(16)
C72 C71 H71C 109.5
C72 C71 H71B 109.5
H71C C71 H71B 109.5
C72 C71 H71A 109.5
H71C C71 H71A 109.5
H71B C71 H71A 109.5
O73A C72 C71 106.8(19)
O73A C72 H72A 110.4
C71 C72 H72A 110.4
O73A C72 H72B 110.4
C71 C72 H72B 110.4
H72A C72 H72B 108.6
O73B C73 O73A 125(2)
O73B C73 C74 123(2)
O73A C73 C74 112.0(17)
C73 C74 C75 111.9(17)
C73 C74 H74B 109.2
C75 C74 H74B 109.2
C73 C74 H74A 109.2
C75 C74 H74A 109.2
H74B C74 H74A 107.9
O75B C75 O75A 124(2)
O75B C75 C74 124.0(19)
O75A C75 C74 112.3(17)
O75A C76 C77 107.7(18)
O75A C76 H76A 110.2
C77 C76 H76A 110.2
O75A C76 H76B 110.2
C77 C76 H76B 110.2
H76A C76 H76B 108.5
C76 C77 H77B 109.5
C76 C77 H77C 109.5
H77B C77 H77C 109.5
C76 C77 H77A 109.5
H77B C77 H77A 109.5
H77C C77 H77A 109.5
C63 O63 H63 109.5
C65 O65 H65 109.5
C67 O67A H67 109.5
C62 C61 C66 122.1(17)
C62 C61 C67 119.0(17)
C66 C61 C67 118.9(17)
C61 C62 C63 118.3(17)
C61 C62 H62 120.8
C63 C62 H62 120.8
O63 C63 C64 122.1(17)
O63 C63 C62 117.3(17)
C64 C63 C62 120.7(18)
C65 C64 C63 119.4(17)
C65 C64 H64 120.3
C63 C64 H64 120.3
O65 C65 C64 117.4(16)
O65 C65 C66 121.3(17)
C64 C65 C66 121.2(18)
C65 C66 C61 118.2(17)
C65 C66 H66 120.9
C61 C66 H66 120.9
O67B C67 O67A 123.5(17)
O67B C67 C61 120.0(17)
O67A C67 C61 116.6(17)
C53 O53 H53 109.5
C55 O55 H55 109.5
C57 O57A H57 109.5
C52 C51 C56 121.5(17)
C52 C51 C57 119.8(17)
C56 C51 C57 118.6(16)
C51 C52 C53 118.7(17)
C51 C52 H52 120.6
C53 C52 H52 120.6
O53 C53 C52 122.1(17)
O53 C53 C54 117.1(16)
C52 C53 C54 120.7(17)
C55 C54 C53 119.3(17)
C55 C54 H54 120.4
C53 C54 H54 120.4
O55 C55 C54 122.1(17)
O55 C55 C56 116.7(17)
C54 C55 C56 121.2(17)
C55 C56 C51 118.5(17)
C55 C56 H56 120.8
C51 C56 H56 120.8
O57B C57 O57A 123.6(17)
O57B C57 C51 119.0(17)
O57A C57 C51 117.3(16)
C43 O43 H43 109.5
C45 O45 H45 112(10)
C47 O47A H47 109.5
C46 C41 C42 121.6(17)
C46 C41 C47 118.5(16)
C42 C41 C47 119.9(16)
C41 C42 C43 118.6(17)
C41 C42 H42 120.7
C43 C42 H42 120.7
O43 C43 C44 117.3(17)
O43 C43 C42 122.0(17)
C44 C43 C42 120.7(17)
C45 C44 C43 119.7(17)
C45 C44 H44 120.2
C43 C44 H44 120.2
O45 C45 C44 121.7(16)
O45 C45 C46 117.6(16)
C44 C45 C46 120.7(17)
C41 C46 C45 118.8(17)
C41 C46 H46 120.6
C45 C46 H46 120.6
O47B C47 O47A 123.0(17)
O47B C47 C41 119.2(16)
O47A C47 C41 117.8(16)
C33 O33 H33 109.5
C35 O35 H35 113(10)
C37 O37A H37 109.5
C32 C31 C36 121.3(17)
C32 C31 C37 119.9(16)
C36 C31 C37 118.8(16)
C31 C32 C33 118.6(17)
C31 C32 H32 120.7
C33 C32 H32 120.7
O33 C33 C34 121.4(16)
O33 C33 C32 117.7(16)
C34 C33 C32 121.0(16)
C35 C34 C33 119.5(17)
C35 C34 H34 120.2
C33 C34 H34 120.2
O35 C35 C34 116.9(16)
O35 C35 C36 121.9(16)
C34 C35 C36 121.2(17)
C35 C36 C31 118.4(17)
C35 C36 H36 120.8
C31 C36 H36 120.8
O37B C37 O37A 123.2(17)
O37B C37 C31 120.7(16)
O37A C37 C31 116.1(16)
C23 O23 H23 113(10)
C25 O25 H25 111(10)
C27 O27A H27 109.5
C26 C21 C22 121.9(16)
C26 C21 C27 117.9(16)
C22 C21 C27 120.2(17)
C23 C22 C21 118.5(17)
C23 C22 H22 120.8
C21 C22 H22 120.8
O23 C23 C22 121.6(17)
O23 C23 C24 117.6(16)
C22 C23 C24 120.8(17)
C25 C24 C23 119.4(17)
C25 C24 H24 120.3
C23 C24 H24 120.3
O25 C25 C24 121.7(16)
O25 C25 C26 117.2(16)
C24 C25 C26 121.1(17)
C21 C26 C25 118.4(16)
C21 C26 H26 120.8
C25 C26 H26 120.8
O27B C27 O27A 123.2(17)
O27B C27 C21 120.1(16)
O27A C27 C21 116.7(16)
C13 O13 H13 109.5
C15 O15 H15 109.5
C17 O17A H17 109.5
C12 C11 C16 121.7(17)
C12 C11 C17 119.4(16)
C16 C11 C17 118.9(16)
C11 C12 C13 118.5(17)
C11 C12 H12 120.8
C13 C12 H12 120.8
O13 C13 C14 121.4(16)
O13 C13 C12 117.8(16)
C14 C13 C12 120.8(17)
C15 C14 C13 119.6(17)
C15 C14 H14 120.2
C13 C14 H14 120.2
O15 C15 C14 117.1(16)
O15 C15 C16 121.9(17)
C14 C15 C16 121.0(17)
C15 C16 C11 118.4(17)
C15 C16 H16 120.8
C11 C16 H16 120.8
O17B C17 O17A 123.2(17)
O17B C17 C11 119.5(16)
O17A C17 C11 117.4(16)
H93A O93 H93B 106(10)
H91A O91 H91B 115(10)
H96A O96 H96B 116(10)
H94A O94 H94B 104(10)

loop_
_geom_bond_atom_site_label_1
_geom_bond_atom_site_label_2
_geom_bond_distance
O73A C73 1.33(2)
O73A C72 1.47(3)
O73B C73 1.21(2)
O75A C75 1.33(2)
O75A C76 1.46(3)
O75B C75 1.21(2)
C71 C72 1.50(4)
C71 H71C 0.9800
C71 H71B 0.9800
C71 H71A 0.9800
C72 H72A 0.9900
C72 H72B 0.9900
C73 C74 1.51(3)
C74 C75 1.51(3)
C74 H74B 0.9900
C74 H74A 0.9900
C76 C77 1.50(3)
C76 H76A 0.9900
C76 H76B 0.9900
C77 H77B 0.9800
C77 H77C 0.9800
C77 H77A 0.9800
O63 C63 1.37(2)
O63 H63 0.8400
O65 C65 1.37(2)
O65 H65 0.8400
O67A C67 1.28(2)
O67A H67 0.8400
O67B C67 1.26(2)
C61 C62 1.39(3)
C61 C66 1.39(3)
C61 C67 1.49(3)
C62 C63 1.40(3)
C62 H62 0.9500
C63 C64 1.39(3)
C64 C65 1.39(3)
C64 H64 0.9500
C65 C66 1.39(3)
C66 H66 0.9500
O53 C53 1.37(2)
O53 H53 0.8400
O55 C55 1.37(2)
O55 H55 0.8400
O57A C57 1.28(2)
O57A H57 0.8400
O57B C57 1.26(2)
C51 C52 1.39(3)
C51 C56 1.39(3)
C51 C57 1.49(3)
C52 C53 1.39(3)
C52 H52 0.9500
C53 C54 1.39(3)
C54 C55 1.38(3)
C54 H54 0.9500
C55 C56 1.39(3)
C56 H56 0.9500
O43 C43 1.37(2)
O43 H43 0.8400
O45 C45 1.37(2)
O45 H45 0.84(16)
O47A C47 1.28(2)
O47A H47 0.8400
O47B C47 1.26(2)
C41 C46 1.39(3)
C41 C42 1.39(3)
C41 C47 1.49(2)
C42 C43 1.39(3)
C42 H42 0.9500
C43 C44 1.39(3)
C44 C45 1.39(3)
C44 H44 0.9500
C45 C46 1.39(3)
C46 H46 0.9500
O33 C33 1.37(2)
O33 H33 0.8400
O35 C35 1.38(2)
O35 H35 0.85(16)
O37A C37 1.29(2)
O37A H37 0.8400
O37B C37 1.25(2)
C31 C32 1.39(3)
C31 C36 1.40(3)
C31 C37 1.49(2)
C32 C33 1.39(3)
C32 H32 0.9500
C33 C34 1.39(3)
C34 C35 1.39(3)
C34 H34 0.9500
C35 C36 1.39(3)
C36 H36 0.9500
O23 C23 1.37(2)
O23 H23 0.82(16)
O25 C25 1.37(2)
O25 H25 0.84(16)
O27A C27 1.29(2)
O27A H27 0.8400
O27B C27 1.25(2)
C21 C26 1.39(3)
C21 C22 1.39(3)
C21 C27 1.49(2)
C22 C23 1.39(3)
C22 H22 0.9500
C23 C24 1.40(3)
C24 C25 1.39(3)
C24 H24 0.9500
C25 C26 1.40(3)
C26 H26 0.9500
O13 C13 1.37(2)
O13 H13 0.8400
O15 C15 1.38(2)
O15 H15 0.8400
O17A C17 1.28(2)
O17A H17 0.8400
O17B C17 1.26(2)
C11 C12 1.39(3)
C11 C16 1.40(3)
C11 C17 1.49(2)
C12 C13 1.40(3)
C12 H12 0.9500
C13 C14 1.39(3)
C14 C15 1.39(3)
C14 H14 0.9500
C15 C16 1.39(3)
C16 H16 0.9500
O93 H93A 0.84(17)
O93 H93B 0.86(16)
O91 H91A 1.0(5)
O91 H91B 0.8(3)
O96 H96A 0.85(18)
O96 H96B 0.8(4)
O94 H94A 0.9(4)
O94 H94B 0.83(17)
O92 H92A 0.7(3)

loop_
_geom_torsion_atom_site_label_1
_geom_torsion_atom_site_label_2
_geom_torsion_atom_site_label_3
_geom_torsion_atom_site_label_4
_geom_torsion
C73 O73A C72 C71 -174.7(18)
C72 O73A C73 O73B -1(3)
C72 O73A C73 C74 178.0(17)
O73B C73 C74 C75 -100(2)
O73A C73 C74 C75 81(2)
C76 O75A C75 O75B -1(3)
C76 O75A C75 C74 179.1(17)
C73 C74 C75 O75B 94(2)
C73 C74 C75 O75A -86(2)
C75 O75A C76 C77 168.0(18)
C66 C61 C62 C63 0(3)
C67 C61 C62 C63 178.6(18)
C61 C62 C63 O63 179.5(17)
C61 C62 C63 C64 -1(3)
O63 C63 C64 C65 -179.6(18)
C62 C63 C64 C65 1(3)
C63 C64 C65 O65 -179.9(17)
C63 C64 C65 C66 0(3)
O65 C65 C66 C61 178.6(17)
C64 C65 C66 C61 -1(3)
C62 C61 C66 C65 1(3)
C67 C61 C66 C65 -177.2(17)
C62 C61 C67 O67B -7(3)
C66 C61 C67 O67B 171.9(18)
C62 C61 C67 O67A 173.5(17)
C66 C61 C67 O67A -8(3)
C56 C51 C52 C53 -1(3)
C57 C51 C52 C53 179.3(17)
C51 C52 C53 O53 -179.1(17)
C51 C52 C53 C54 1(3)
O53 C53 C54 C55 179.6(17)
C52 C53 C54 C55 0(3)
C53 C54 C55 O55 179.4(17)
C53 C54 C55 C56 0(3)
O55 C55 C56 C51 -179.4(17)
C54 C55 C56 C51 0(3)
C52 C51 C56 C55 0(3)
C57 C51 C56 C55 -179.7(17)
C52 C51 C57 O57B 1(3)
C56 C51 C57 O57B -178.7(18)
C52 C51 C57 O57A -178.9(17)
C56 C51 C57 O57A 1(3)
C46 C41 C42 C43 0(3)
C47 C41 C42 C43 179.8(18)
C41 C42 C43 O43 -178.8(18)
C41 C42 C43 C44 0(3)
O43 C43 C44 C45 178.6(18)
C42 C43 C44 C45 -1(3)
C43 C44 C45 O45 179.1(18)
C43 C44 C45 C46 0(3)
C42 C41 C46 C45 0(3)
C47 C41 C46 C45 179.8(16)
O45 C45 C46 C41 -178.6(16)
C44 C45 C46 C41 0(3)
C46 C41 C47 O47B 4(3)
C42 C41 C47 O47B -175.4(17)
C46 C41 C47 O47A -175.4(16)
C42 C41 C47 O47A 5(3)
C36 C31 C32 C33 1(3)
C37 C31 C32 C33 -179.3(16)
C31 C32 C33 O33 -179.8(16)
C31 C32 C33 C34 0(3)
O33 C33 C34 C35 179.3(16)
C32 C33 C34 C35 -1(3)
C33 C34 C35 O35 -179.8(16)
C33 C34 C35 C36 0(3)
O35 C35 C36 C31 -179.2(16)
C34 C35 C36 C31 1(3)
C32 C31 C36 C35 -1(3)
C37 C31 C36 C35 178.9(16)
C32 C31 C37 O37B 179.2(17)
C36 C31 C37 O37B -1(3)
C32 C31 C37 O37A -1(3)
C36 C31 C37 O37A 179.2(16)
C26 C21 C22 C23 0(3)
C27 C21 C22 C23 -179.2(17)
C21 C22 C23 O23 180.0(17)
C21 C22 C23 C24 -1(3)
O23 C23 C24 C25 179.9(17)
C22 C23 C24 C25 0(3)
C23 C24 C25 O25 178.9(17)
C23 C24 C25 C26 0(3)
C22 C21 C26 C25 0(3)
C27 C21 C26 C25 179.5(16)
O25 C25 C26 C21 -179.1(16)
C24 C25 C26 C21 0(3)
C26 C21 C27 O27B -2(3)
C22 C21 C27 O27B 177.4(17)
C26 C21 C27 O27A 178.3(16)
C22 C21 C27 O27A -2(3)
C16 C11 C12 C13 0(3)
C17 C11 C12 C13 -179.3(17)
C11 C12 C13 O13 -179.8(16)
C11 C12 C13 C14 0(3)
O13 C13 C14 C15 179.7(17)
C12 C13 C14 C15 0(3)
C13 C14 C15 O15 179.0(16)
C13 C14 C15 C16 0(3)
O15 C15 C16 C11 -178.6(16)
C14 C15 C16 C11 0(3)
C12 C11 C16 C15 0(3)
C17 C11 C16 C15 179.0(17)
C12 C11 C17 O17B -176.2(17)
C16 C11 C17 O17B 5(3)
C12 C11 C17 O17A 4(3)
C16 C11 C17 O17A -175.2(17)
